data_4030406
loop_
_publ_author_name
'Tanaka, Shinya'
'Umetsu, Takafumi'
'Nebuya, Satoru'
'Morohashi, Naoya'
'Hattori, Tetsutaro'

_publ_section_title
;
 1,3-Diiodocalix[4]arene: Synthesis by Ullmann-Type Iodination of
 1,3-Bistriflate Ester of Calix[4]arene, Conformational Analysis, and
 Transformation into 1,3-Dicarboxy-, Diformyl-, and Dialkylcalix[4]arenes.
;
_journal_issue 2
_journal_name_full 'The Journal of organic chemistry'
_journal_page_first 1070
_journal_paper_doi 10.1021/jo502563z
_journal_volume 80
_journal_year 2014
_chemical_formula_sum 'C45.5 H57 Cl3 I2 O2'
_chemical_formula_weight 996.06
_chemical_name_systematic
; 
 ? 
;
_space_group_IT_number 15
_symmetry_cell_setting monoclinic
_symmetry_space_group_name_Hall '-C 2yc'
_symmetry_space_group_name_H-M 'C 1 2/c 1'
_atom_sites_solution_hydrogens geom
_atom_sites_solution_primary direct
_atom_sites_solution_secondary difmap
_audit_creation_method SHELXL-97
_cell_angle_alpha 90.00
_cell_angle_beta 126.4940(10)
_cell_angle_gamma 90.00
_cell_formula_units_Z 4
_cell_length_a 19.5977(17)
_cell_length_b 22.0686(17)
_cell_length_c 12.5591(10)
_cell_measurement_reflns_used 8563
_cell_measurement_temperature 100(2)
_cell_measurement_theta_max 27.89
_cell_measurement_theta_min 2.59
_cell_volume 4366.7(6)
_computing_cell_refinement 'Bruker SMART'
_computing_data_collection 'Bruker APEXII'
_computing_data_reduction 'Bruker SAINT'
_computing_molecular_graphics 'Yadokari-XG 2009 (Wakita Nemoto et al., 2009)'
_computing_publication_material 'Yadokari-XG 2009 (Wakita,Nemoto et al., 2009)'
_computing_structure_refinement 'SHELXL-97 (Sheldrick, 1997)'
_computing_structure_solution 'Bruker SHELXTL'
_diffrn_ambient_temperature 100(2)
_diffrn_measured_fraction_theta_full 0.987
_diffrn_measured_fraction_theta_max 0.987
_diffrn_measurement_device_type 'Bruker APEX-II CCD'
_diffrn_measurement_method '\f and \w scans'
_diffrn_radiation_monochromator 'Bruker Helios multilayered confocal mirror'
_diffrn_radiation_source 'Bruker TXS fine-focus rotating anode'
_diffrn_radiation_type MoK\a
_diffrn_radiation_wavelength 0.71073
_diffrn_reflns_av_R_equivalents 0.0256
_diffrn_reflns_av_sigmaI/netI 0.0247
_diffrn_reflns_limit_h_max 21
_diffrn_reflns_limit_h_min -25
_diffrn_reflns_limit_k_max 28
_diffrn_reflns_limit_k_min -15
_diffrn_reflns_limit_l_max 16
_diffrn_reflns_limit_l_min -14
_diffrn_reflns_number 12191
_diffrn_reflns_theta_full 27.50
_diffrn_reflns_theta_max 27.50
_diffrn_reflns_theta_min 1.59
_exptl_absorpt_coefficient_mu 1.660
_exptl_absorpt_correction_T_max 0.7456
_exptl_absorpt_correction_T_min 0.6433
_exptl_absorpt_correction_type empirical
_exptl_absorpt_process_details 'phi and omega scans'
_exptl_crystal_colour colorless
_exptl_crystal_density_diffrn 1.515
_exptl_crystal_density_method 'not measured'
_exptl_crystal_description prism
_exptl_crystal_F_000 2012
_exptl_crystal_size_max 0.2
_exptl_crystal_size_mid 0.1
_exptl_crystal_size_min 0.1
_refine_diff_density_max 0.743
_refine_diff_density_min -1.261
_refine_diff_density_rms 0.087
_refine_ls_extinction_method none
_refine_ls_goodness_of_fit_ref 1.064
_refine_ls_hydrogen_treatment mixed
_refine_ls_matrix_type full
_refine_ls_number_parameters 267
_refine_ls_number_reflns 4962
_refine_ls_number_restraints 0
_refine_ls_restrained_S_all 1.064
_refine_ls_R_factor_all 0.0289
_refine_ls_R_factor_gt 0.0250
_refine_ls_shift/su_max 0.001
_refine_ls_shift/su_mean 0.000
_refine_ls_structure_factor_coef Fsqd
_refine_ls_weighting_details 'calc w=1/[\s^2^(Fo^2^)+(0.0265P)^2^+12.2550P] where P=(Fo^2^+2Fc^2^)/3'
_refine_ls_weighting_scheme calc
_refine_ls_wR_factor_gt 0.0623
_refine_ls_wR_factor_ref 0.0649
_reflns_number_gt 4467
_reflns_number_total 4962
_reflns_threshold_expression >2sigma(I)
_cod_data_source_file jo502563z_si_002.cif
_cod_data_source_block Compound6
_cod_depositor_comments 'Adding full bibliography for 4030404--4030406.cif.'
_cod_original_sg_symbol_H-M 'C 2/c'
_cod_original_formula_sum 'C45.50 H57 Cl3 I2 O2'
_cod_database_code 4030406

loop_
_symmetry_equiv_pos_as_xyz
'x, y, z'
'-x, y, -z+1/2'
'x+1/2, y+1/2, z'
'-x+1/2, y+1/2, -z+1/2'
'-x, -y, -z'
'x, -y, z-1/2'
'-x+1/2, -y+1/2, -z'
'x+1/2, -y+1/2, z-1/2'

loop_
_atom_site_label
_atom_site_type_symbol
_atom_site_fract_x
_atom_site_fract_y
_atom_site_fract_z
_atom_site_U_iso_or_equiv
_atom_site_adp_type
_atom_site_occupancy
_atom_site_symmetry_multiplicity
_atom_site_calc_flag
_atom_site_refinement_flags
_atom_site_disorder_group
C1 C 0.17020(12) 0.17794(9) 0.8857(2) 0.0115(4) Uani 1 1 d . .
C2 C 0.17117(12) 0.14540(10) 0.7912(2) 0.0116(4) Uani 1 1 d . .
C3 C 0.19390(13) 0.08426(10) 0.8147(2) 0.0125(4) Uani 1 1 d . .
H1 H 0.1952 0.0627 0.7524 0.015 Uiso 1 1 calc R .
C4 C 0.21475(12) 0.05443(9) 0.9283(2) 0.0111(4) Uani 1 1 d . .
C5 C 0.21015(13) 0.08827(10) 1.0180(2) 0.0122(4) Uani 1 1 d . .
H2 H 0.2230 0.0693 1.0940 0.015 Uiso 1 1 calc R .
C6 C 0.18716(13) 0.14908(10) 0.9984(2) 0.0116(4) Uani 1 1 d . .
C7 C 0.17875(13) 0.18211(10) 1.0965(2) 0.0120(4) Uani 1 1 d . .
H3 H 0.2221 0.2133 1.1403 0.014 Uiso 1 1 calc R .
H4 H 0.1896 0.1535 1.1637 0.014 Uiso 1 1 calc R .
C8 C 0.23428(14) -0.01363(10) 0.9524(2) 0.0140(4) Uani 1 1 d . .
C9 C 0.31432(17) -0.02498(11) 1.0930(2) 0.0229(5) Uani 1 1 d . .
H5 H 0.3617 -0.0048 1.1045 0.034 Uiso 1 1 calc R .
H6 H 0.3253 -0.0677 1.1065 0.034 Uiso 1 1 calc R .
H7 H 0.3061 -0.0095 1.1560 0.034 Uiso 1 1 calc R .
C10 C 0.24742(15) -0.04145(10) 0.8542(2) 0.0171(4) Uani 1 1 d . .
H8 H 0.1964 -0.0370 0.7658 0.026 Uiso 1 1 calc R .
H9 H 0.2608 -0.0837 0.8739 0.026 Uiso 1 1 calc R .
H10 H 0.2933 -0.0211 0.8614 0.026 Uiso 1 1 calc R .
C11 C 0.15842(17) -0.04534(11) 0.9352(3) 0.0254(5) Uani 1 1 d . .
H11 H 0.1516 -0.0302 1.0000 0.038 Uiso 1 1 calc R .
H12 H 0.1685 -0.0882 0.9469 0.038 Uiso 1 1 calc R .
H13 H 0.1078 -0.0374 0.8480 0.038 Uiso 1 1 calc R .
O1 O 0.15323(10) 0.23894(7) 0.86349(16) 0.0150(3) Uani 1 1 d . .
C12 C 0.01642(13) 0.17895(10) 0.9740(2) 0.0114(4) Uani 1 1 d . .
C13 C 0.09234(13) 0.21144(10) 1.0350(2) 0.0114(4) Uani 1 1 d . .
C14 C 0.08866(13) 0.27473(10) 1.0386(2) 0.0123(4) Uani 1 1 d . .
H14 H 0.1388 0.2967 1.0796 0.015 Uiso 1 1 calc R .
C15 C 0.01260(13) 0.30594(10) 0.9828(2) 0.0120(4) Uani 1 1 d . .
C16 C -0.06149(13) 0.27125(10) 0.9205(2) 0.0130(4) Uani 1 1 d . .
H15 H -0.1130 0.2911 0.8825 0.016 Uiso 1 1 calc R .
C17 C -0.06176(13) 0.20835(10) 0.9128(2) 0.0111(4) Uani 1 1 d . .
C18 C -0.14675(13) 0.17559(10) 0.8361(2) 0.0125(4) Uani 1 1 d . .
H16 H -0.1906 0.2045 0.8143 0.015 Uiso 1 1 calc R .
H17 H -0.1450 0.1449 0.8929 0.015 Uiso 1 1 calc R .
I1 I 0.019397(8) 0.083418(6) 0.981865(14) 0.01606(6) Uani 1 1 d . .
C19 C 0.00759(14) 0.37510(10) 0.9888(2) 0.0156(4) Uani 1 1 d . .
C20 C 0.09270(16) 0.40544(11) 1.0431(3) 0.0248(5) Uani 1 1 d . .
H18 H 0.1107 0.3944 0.9894 0.037 Uiso 1 1 calc R .
H19 H 0.1344 0.3923 1.1326 0.037 Uiso 1 1 calc R .
H20 H 0.0864 0.4486 1.0415 0.037 Uiso 1 1 calc R .
C21 C -0.05955(17) 0.40038(12) 0.8495(3) 0.0258(5) Uani 1 1 d . .
H21 H -0.0457 0.3886 0.7909 0.039 Uiso 1 1 calc R .
H22 H -0.0605 0.4438 0.8535 0.039 Uiso 1 1 calc R .
H23 H -0.1143 0.3846 0.8173 0.039 Uiso 1 1 calc R .
C22 C -0.01727(17) 0.39110(11) 1.0805(3) 0.0242(5) Uani 1 1 d . .
H24 H -0.0203 0.4343 1.0852 0.036 Uiso 1 1 calc R .
H25 H 0.0245 0.3753 1.1675 0.036 Uiso 1 1 calc R .
H26 H -0.0716 0.3737 1.0462 0.036 Uiso 1 1 calc R .
C23 C -0.2209(11) 0.2239(6) 0.0596(17) 0.052(4) Uani 0.25 1 d P .
H27 H 0.138(2) 0.2534(18) 0.909(4) 0.042(10) Uiso 1 1 d . .
Cl1 Cl -0.18678(15) 0.29528(11) 0.0905(3) 0.0722(6) Uani 0.50 1 d P .
C24 C 0.0361(4) 0.2412(3) 0.2731(6) 0.0409(14) Uani 0.50 1 d P .
Cl2 Cl 0.0000 0.16608(6) 0.2500 0.0575(4) Uani 1 2 d S .
Cl3A Cl 0.1474(3) 0.2332(2) 0.3759(5) 0.0519(10) Uiso 0.25 1 d P 1
Cl3B Cl 0.1448(3) 0.2559(3) 0.3784(5) 0.0547(11) Uiso 0.25 1 d P 2

loop_
_atom_site_aniso_label
_atom_site_aniso_U_11
_atom_site_aniso_U_22
_atom_site_aniso_U_33
_atom_site_aniso_U_23
_atom_site_aniso_U_13
_atom_site_aniso_U_12
C1 0.0069(9) 0.0111(10) 0.0128(10) 0.0003(8) 0.0039(8) 0.0003(7)
C2 0.0079(9) 0.0145(10) 0.0110(9) 0.0012(8) 0.0048(8) 0.0002(8)
C3 0.0088(9) 0.0152(10) 0.0128(10) -0.0007(8) 0.0060(8) 0.0015(8)
C4 0.0078(9) 0.0101(9) 0.0132(10) 0.0001(8) 0.0050(8) 0.0006(7)
C5 0.0108(9) 0.0134(10) 0.0120(9) 0.0013(8) 0.0066(8) 0.0007(8)
C6 0.0071(9) 0.0130(10) 0.0116(9) -0.0001(8) 0.0039(8) 0.0003(8)
C7 0.0095(9) 0.0125(10) 0.0112(9) -0.0005(8) 0.0045(8) 0.0007(8)
C8 0.0160(10) 0.0107(10) 0.0145(10) 0.0020(8) 0.0087(9) 0.0022(8)
C9 0.0291(13) 0.0181(11) 0.0156(11) 0.0036(9) 0.0102(10) 0.0118(10)
C10 0.0202(11) 0.0127(10) 0.0179(11) -0.0015(8) 0.0111(9) 0.0026(8)
C11 0.0307(13) 0.0138(11) 0.0401(15) 0.0006(10) 0.0257(13) -0.0014(10)
O1 0.0185(8) 0.0097(7) 0.0161(8) 0.0012(6) 0.0098(7) 0.0022(6)
C12 0.0136(10) 0.0098(9) 0.0112(9) -0.0023(7) 0.0075(8) -0.0012(8)
C13 0.0115(10) 0.0130(10) 0.0094(9) -0.0006(8) 0.0059(8) -0.0001(8)
C14 0.0096(9) 0.0132(10) 0.0120(9) -0.0031(8) 0.0052(8) -0.0024(8)
C15 0.0134(10) 0.0107(10) 0.0116(10) -0.0019(8) 0.0072(8) -0.0002(8)
C16 0.0099(9) 0.0147(10) 0.0125(10) -0.0022(8) 0.0056(8) 0.0008(8)
C17 0.0103(9) 0.0128(10) 0.0091(9) -0.0023(8) 0.0052(8) -0.0019(8)
C18 0.0104(9) 0.0139(10) 0.0123(10) -0.0017(8) 0.0064(8) -0.0021(8)
I1 0.01248(8) 0.00948(8) 0.02210(9) 0.00098(5) 0.00804(6) -0.00035(5)
C19 0.0146(10) 0.0096(10) 0.0205(11) -0.0019(8) 0.0093(9) 0.0000(8)
C20 0.0206(12) 0.0111(11) 0.0404(15) -0.0040(10) 0.0168(12) -0.0041(9)
C21 0.0257(13) 0.0166(11) 0.0260(13) 0.0044(10) 0.0104(11) 0.0042(10)
C22 0.0286(13) 0.0170(12) 0.0311(14) -0.0074(10) 0.0199(12) 0.0002(10)
C23 0.072(11) 0.020(6) 0.077(11) -0.008(6) 0.051(9) -0.005(6)
Cl1 0.0553(12) 0.0593(13) 0.0980(18) -0.0143(13) 0.0434(13) -0.0075(10)
C24 0.051(3) 0.038(3) 0.028(3) -0.001(3) 0.021(3) -0.006(3)
Cl2 0.0968(11) 0.0352(6) 0.0610(8) 0.000 0.0580(8) 0.000

loop_
_atom_type_symbol
_atom_type_description
_atom_type_scat_dispersion_real
_atom_type_scat_dispersion_imag
_atom_type_scat_source
C C 0.0033 0.0016 'International Tables Vol C Tables 4.2.6.8 and 6.1.1.4'
H H 0.0000 0.0000 'International Tables Vol C Tables 4.2.6.8 and 6.1.1.4'
O O 0.0106 0.0060 'International Tables Vol C Tables 4.2.6.8 and 6.1.1.4'
Cl Cl 0.1484 0.1585 'International Tables Vol C Tables 4.2.6.8 and 6.1.1.4'
I I -0.4742 1.8119 'International Tables Vol C Tables 4.2.6.8 and 6.1.1.4'

loop_
_geom_angle_atom_site_label_1
_geom_angle_atom_site_label_2
_geom_angle_atom_site_label_3
_geom_angle
_geom_angle_site_symmetry_1
_geom_angle_site_symmetry_3
O1 C1 C2 117.07(19) . .
O1 C1 C6 122.26(19) . .
C2 C1 C6 120.67(19) . .
C3 C2 C1 118.73(19) . .
C3 C2 C18 120.44(19) . 2_556
C1 C2 C18 120.82(19) . 2_556
C4 C3 C2 122.4(2) . .
C3 C4 C5 116.86(19) . .
C3 C4 C8 123.45(19) . .
C5 C4 C8 119.45(18) . .
C6 C5 C4 122.9(2) . .
C5 C6 C1 118.36(19) . .
C5 C6 C7 119.92(19) . .
C1 C6 C7 121.70(19) . .
C6 C7 C13 114.54(17) . .
C10 C8 C9 108.39(18) . .
C10 C8 C4 112.05(18) . .
C9 C8 C4 110.58(18) . .
C10 C8 C11 108.44(19) . .
C9 C8 C11 109.2(2) . .
C4 C8 C11 108.10(18) . .
C17 C12 C13 121.6(2) . .
C17 C12 I1 118.67(15) . .
C13 C12 I1 119.70(15) . .
C12 C13 C14 118.04(19) . .
C12 C13 C7 123.94(19) . .
C14 C13 C7 118.01(19) . .
C15 C14 C13 122.44(19) . .
C14 C15 C16 117.04(19) . .
C14 C15 C19 123.18(19) . .
C16 C15 C19 119.78(18) . .
C17 C16 C15 123.0(2) . .
C16 C17 C12 117.82(19) . .
C16 C17 C18 118.39(19) . .
C12 C17 C18 123.78(19) . .
C17 C18 C2 114.51(17) . 2_556
C20 C19 C15 111.87(18) . .
C20 C19 C22 108.2(2) . .
C15 C19 C22 108.87(18) . .
C20 C19 C21 108.5(2) . .
C15 C19 C21 109.99(19) . .
C22 C19 C21 109.3(2) . .
Cl3A C23 Cl3B 20.5(4) 2 2
Cl3A C23 Cl1 61.1(7) 2 .
Cl3B C23 Cl1 40.8(4) 2 .
Cl3A C23 C23 113.4(14) 2 7_455
Cl3B C23 C23 94.8(12) 2 7_455
Cl1 C23 C23 61.6(8) . 7_455
Cl3A C23 Cl1 149.1(13) 2 7_455
Cl3B C23 Cl1 144.7(12) 2 7_455
Cl1 C23 Cl1 120.2(9) . 7_455
C23 C23 Cl1 58.6(10) 7_455 7_455
Cl3B Cl1 Cl3A 13.4(3) 2 2
Cl3B Cl1 C23 56.2(6) 2 .
Cl3A Cl1 C23 43.2(6) 2 .
Cl3B Cl1 C23 105.9(5) 2 7_455
Cl3A Cl1 C23 96.5(5) 2 7_455
C23 Cl1 C23 59.8(9) . 7_455
C24 C24 Cl3B 161.8(7) 2 .
C24 C24 Cl2 70.6(2) 2 .
Cl3B C24 Cl2 119.4(4) . .
C24 C24 Cl3A 166.0(7) 2 .
Cl3B C24 Cl3A 16.6(2) . .
Cl2 C24 Cl3A 103.2(4) . .
C24 Cl2 C24 38.8(4) 2 .
C23 Cl3A Cl1 75.7(7) 2 2
C23 Cl3A C24 175.2(9) 2 .
Cl1 Cl3A C24 108.6(4) 2 .
Cl1 Cl3B C23 82.9(7) 2 2
Cl1 Cl3B C24 137.4(5) 2 .
C23 Cl3B C24 138.3(8) 2 .

loop_
_geom_bond_atom_site_label_1
_geom_bond_atom_site_label_2
_geom_bond_distance
_geom_bond_site_symmetry_2
C1 O1 1.375(3) .
C1 C2 1.397(3) .
C1 C6 1.400(3) .
C2 C3 1.396(3) .
C2 C18 1.522(3) 2_556
C3 C4 1.393(3) .
C4 C5 1.398(3) .
C4 C8 1.535(3) .
C5 C6 1.390(3) .
C6 C7 1.522(3) .
C7 C13 1.526(3) .
C8 C10 1.530(3) .
C8 C9 1.532(3) .
C8 C11 1.538(3) .
C12 C17 1.399(3) .
C12 C13 1.400(3) .
C12 I1 2.110(2) .
C13 C14 1.401(3) .
C14 C15 1.395(3) .
C15 C16 1.398(3) .
C15 C19 1.534(3) .
C16 C17 1.391(3) .
C17 C18 1.522(3) .
C18 C2 1.522(3) 2_556
C19 C20 1.530(3) .
C19 C22 1.535(3) .
C19 C21 1.538(3) .
C23 Cl3A 1.177(17) 2
C23 Cl3B 1.395(16) 2
C23 Cl1 1.665(13) .
C23 C23 1.69(3) 7_455
C23 Cl1 1.717(17) 7_455
Cl1 Cl3B 1.097(6) 2
Cl1 Cl3A 1.505(6) 2
Cl1 C23 1.717(17) 7_455
C24 C24 1.168(13) 2
C24 Cl3B 1.744(8) .
C24 Cl2 1.757(7) .
C24 Cl3A 1.762(8) .
Cl2 C24 1.757(7) 2
Cl3A C23 1.177(17) 2
Cl3A Cl1 1.505(6) 2
Cl3B Cl1 1.097(5) 2
Cl3B C23 1.395(16) 2

loop_
_geom_torsion_atom_site_label_1
_geom_torsion_atom_site_label_2
_geom_torsion_atom_site_label_3
_geom_torsion_atom_site_label_4
_geom_torsion
_geom_torsion_site_symmetry_1
_geom_torsion_site_symmetry_4
O1 C1 C2 C3 175.63(18) . .
C6 C1 C2 C3 -3.4(3) . .
O1 C1 C2 C18 -5.2(3) . 2_556
C6 C1 C2 C18 175.70(18) . 2_556
C1 C2 C3 C4 0.7(3) . .
C18 C2 C3 C4 -178.45(19) 2_556 .
C2 C3 C4 C5 1.4(3) . .
C2 C3 C4 C8 175.86(19) . .
C3 C4 C5 C6 -0.8(3) . .
C8 C4 C5 C6 -175.52(19) . .
C4 C5 C6 C1 -1.8(3) . .
C4 C5 C6 C7 176.61(19) . .
O1 C1 C6 C5 -175.06(19) . .
C2 C1 C6 C5 4.0(3) . .
O1 C1 C6 C7 6.6(3) . .
C2 C1 C6 C7 -174.41(19) . .
C5 C6 C7 C13 -123.7(2) . .
C1 C6 C7 C13 54.7(3) . .
C3 C4 C8 C10 12.6(3) . .
C5 C4 C8 C10 -173.07(19) . .
C3 C4 C8 C9 133.7(2) . .
C5 C4 C8 C9 -52.0(3) . .
C3 C4 C8 C11 -106.8(2) . .
C5 C4 C8 C11 67.5(3) . .
C17 C12 C13 C14 2.9(3) . .
I1 C12 C13 C14 -174.08(15) . .
C17 C12 C13 C7 -176.44(19) . .
I1 C12 C13 C7 6.6(3) . .
C6 C7 C13 C12 64.2(3) . .
C6 C7 C13 C14 -115.1(2) . .
C12 C13 C14 C15 -0.7(3) . .
C7 C13 C14 C15 178.71(18) . .
C13 C14 C15 C16 -0.8(3) . .
C13 C14 C15 C19 178.4(2) . .
C14 C15 C16 C17 0.1(3) . .
C19 C15 C16 C17 -179.1(2) . .
C15 C16 C17 C12 2.0(3) . .
C15 C16 C17 C18 -176.75(19) . .
C13 C12 C17 C16 -3.5(3) . .
I1 C12 C17 C16 173.50(15) . .
C13 C12 C17 C18 175.13(19) . .
I1 C12 C17 C18 -7.9(3) . .
C16 C17 C18 C2 111.9(2) . 2_556
C12 C17 C18 C2 -66.7(3) . 2_556
C14 C15 C19 C20 8.8(3) . .
C16 C15 C19 C20 -172.0(2) . .
C14 C15 C19 C22 -110.8(2) . .
C16 C15 C19 C22 68.4(3) . .
C14 C15 C19 C21 129.4(2) . .
C16 C15 C19 C21 -51.4(3) . .
Cl3A C23 Cl1 Cl3B 4.0(5) 2 2
C23 C23 Cl1 Cl3B -140.4(13) 7_455 2
Cl1 C23 Cl1 Cl3B -140.4(13) 7_455 2
Cl3B C23 Cl1 Cl3A -4.0(5) 2 2
C23 C23 Cl1 Cl3A -144.4(15) 7_455 2
Cl1 C23 Cl1 Cl3A -144.4(15) 7_455 2
Cl3A C23 Cl1 C23 144.4(15) 2 7_455
Cl3B C23 Cl1 C23 140.4(13) 2 7_455
Cl1 C23 Cl1 C23 0.004(3) 7_455 7_455
Cl3B C24 Cl2 C24 163.2(9) . 2
Cl3A C24 Cl2 C24 166.9(8) . 2
C24 C24 Cl3A C23 92(11) 2 2
Cl3B C24 Cl3A C23 -161(11) . 2
Cl2 C24 Cl3A C23 30(11) . 2
C24 C24 Cl3A Cl1 -115.2(17) 2 2
Cl3B C24 Cl3A Cl1 -8.4(7) . 2
Cl2 C24 Cl3A Cl1 -177.1(3) . 2
C24 C24 Cl3B Cl1 -64(2) 2 2
Cl2 C24 Cl3B Cl1 176.4(5) . 2
Cl3A C24 Cl3B Cl1 163.7(14) . 2
C24 C24 Cl3B C23 134.0(18) 2 2
Cl2 C24 Cl3B C23 14.6(13) . 2
Cl3A C24 Cl3B C23 2.0(12) . 2
